data_4344866
loop_
_publ_author_name
'Ghorai, Samir'
'Sarmah, Amrit'
'Roy, Ram Kinkar'
'Tiwari, Archana'
'Mukherjee, Chandan'

_publ_section_title
;
 Effect of Geometrical Distortion on the Electronic Structure: Synthesis
 and Characterization of Monoradical-Coordinated Mononuclear Cu(II)
 Complexes.
;
_journal_issue 4
_journal_name_full 'Inorganic chemistry'
_journal_page_first 1370
_journal_page_last 1380
_journal_paper_doi 10.1021/acs.inorgchem.5b01257
_journal_volume 55
_journal_year 2016
_chemical_compound_source synthesis
_chemical_formula_moiety 'C36 H47 Cu N2 O2'
_chemical_formula_sum 'C36 H47 Cu N2 O2'
_chemical_formula_weight 603.30
_chemical_name_systematic unk
_space_group_IT_number 15
_symmetry_cell_setting monoclinic
_symmetry_Int_Tables_number 15
_symmetry_space_group_name_Hall '-C 2yc'
_symmetry_space_group_name_H-M 'C 1 2/c 1'
_atom_sites_solution_hydrogens geom
_atom_sites_solution_primary direct
_atom_sites_solution_secondary difmap
_audit_creation_method SHELXL-97
_cell_angle_alpha 90.00
_cell_angle_beta 114.714(7)
_cell_angle_gamma 90.00
_cell_formula_units_Z 8
_cell_length_a 28.094(4)
_cell_length_b 13.778(2)
_cell_length_c 19.626(3)
_cell_measurement_reflns_used 9959
_cell_measurement_temperature 296(2)
_cell_measurement_theta_max 24.45
_cell_measurement_theta_min 2.21
_cell_volume 6901.0(18)
_computing_cell_refinement 'Bruker SMART'
_computing_data_collection 'Bruker SMART'
_computing_data_reduction 'Bruker SAINT'
_computing_molecular_graphics 'Bruker SHELXTL'
_computing_publication_material 'Bruker SHELXTL'
_computing_structure_refinement 'SHELXL-97 (Sheldrick, 1997)'
_computing_structure_solution 'SHELXS-97 (Sheldrick, 1990)'
_diffrn_ambient_temperature 296(2)
_diffrn_measured_fraction_theta_full 0.972
_diffrn_measured_fraction_theta_max 0.972
_diffrn_measurement_device_type 'CCD area detector'
_diffrn_measurement_method 'phi and omega scans'
_diffrn_radiation_monochromator graphite
_diffrn_radiation_probe x-ray
_diffrn_radiation_type MoK\a
_diffrn_radiation_wavelength 0.71073
_diffrn_reflns_av_R_equivalents 0.0440
_diffrn_reflns_av_unetI/netI 0.0406
_diffrn_reflns_limit_h_max 34
_diffrn_reflns_limit_h_min -34
_diffrn_reflns_limit_k_max 16
_diffrn_reflns_limit_k_min -14
_diffrn_reflns_limit_l_max 24
_diffrn_reflns_limit_l_min -24
_diffrn_reflns_number 44784
_diffrn_reflns_theta_full 26.00
_diffrn_reflns_theta_max 26.00
_diffrn_reflns_theta_min 1.60
_diffrn_source 'fine-focus sealed tube'
_diffrn_standards_decay_% 0
_diffrn_standards_interval_count 0
_diffrn_standards_interval_time 0
_diffrn_standards_number 0
_exptl_absorpt_coefficient_mu 0.664
_exptl_absorpt_correction_T_max 0.841
_exptl_absorpt_correction_T_min 0.734
_exptl_absorpt_correction_type multi-scan
_exptl_absorpt_process_details SADABS
_exptl_crystal_colour brown
_exptl_crystal_density_diffrn 1.161
_exptl_crystal_density_method 'not measured'
_exptl_crystal_description block
_exptl_crystal_F_000 2576
_exptl_crystal_recrystallization_method 'dichloromethane, acetonitrile'
_exptl_crystal_size_max 0.52
_exptl_crystal_size_mid 0.40
_exptl_crystal_size_min 0.26
_refine_diff_density_max 0.285
_refine_diff_density_min -0.283
_refine_diff_density_rms 0.049
_refine_ls_extinction_method none
_refine_ls_goodness_of_fit_ref 1.134
_refine_ls_hydrogen_treatment constr
_refine_ls_matrix_type full
_refine_ls_number_parameters 382
_refine_ls_number_reflns 6598
_refine_ls_number_restraints 0
_refine_ls_restrained_S_all 1.134
_refine_ls_R_factor_all 0.0685
_refine_ls_R_factor_gt 0.0393
_refine_ls_shift/su_max 0.001
_refine_ls_shift/su_mean 0.000
_refine_ls_structure_factor_coef Fsqd
_refine_ls_weighting_details 'calc w=1/[\s^2^(Fo^2^)+(0.0500P)^2^+0.1517P] where P=(Fo^2^+2Fc^2^)/3'
_refine_ls_weighting_scheme calc
_refine_ls_wR_factor_gt 0.0944
_refine_ls_wR_factor_ref 0.1043
_reflns_number_gt 4617
_reflns_number_total 6598
_reflns_threshold_expression >2sigma(I)
_cod_data_source_file ic5b01257_si_002.cif
_cod_data_source_block cm_012_01
_cod_original_cell_volume 6901.1(17)
_cod_original_sg_symbol_H-M 'C 2/c'
_cod_database_code 4344866

loop_
_symmetry_equiv_pos_as_xyz
'x, y, z'
'-x, y, -z+1/2'
'x+1/2, y+1/2, z'
'-x+1/2, y+1/2, -z+1/2'
'-x, -y, -z'
'x, -y, z-1/2'
'-x+1/2, -y+1/2, -z'
'x+1/2, -y+1/2, z-1/2'

loop_
_atom_site_label
_atom_site_type_symbol
_atom_site_fract_x
_atom_site_fract_y
_atom_site_fract_z
_atom_site_U_iso_or_equiv
_atom_site_adp_type
_atom_site_occupancy
_atom_site_symmetry_multiplicity
_atom_site_calc_flag
_atom_site_refinement_flags
Cu1 Cu 0.153054(10) 0.661662(18) 0.482728(14) 0.03890(12) Uani 1 1 d .
C20 C 0.16584(8) 0.81820(15) 0.39643(12) 0.0353(5) Uani 1 1 d .
C4 C 0.06462(9) 0.55688(16) 0.64758(12) 0.0433(6) Uani 1 1 d .
H4 H 0.0463 0.5630 0.6774 0.052 Uiso 1 1 calc R
C15 C 0.20620(8) 0.76941(15) 0.38397(11) 0.0349(5) Uani 1 1 d .
C14 C 0.22686(9) 0.67666(15) 0.41786(11) 0.0366(5) Uani 1 1 d .
H14 H 0.2558 0.6530 0.4117 0.044 Uiso 1 1 calc R
C1 C 0.11510(8) 0.53164(15) 0.55461(12) 0.0378(5) Uani 1 1 d .
C18 C 0.16672(8) 0.94085(15) 0.30999(12) 0.0405(6) Uani 1 1 d .
H18 H 0.1528 0.9976 0.2835 0.049 Uiso 1 1 calc R
C3 C 0.07294(9) 0.63883(16) 0.61551(12) 0.0393(5) Uani 1 1 d .
C2 C 0.10016(9) 0.62746(16) 0.56816(12) 0.0406(6) Uani 1 1 d .
C17 C 0.20861(9) 0.89696(16) 0.29982(12) 0.0406(6) Uani 1 1 d .
C19 C 0.14485(8) 0.90556(15) 0.35652(11) 0.0350(5) Uani 1 1 d .
C7 C 0.15079(9) 0.44843(15) 0.47667(12) 0.0405(6) Uani 1 1 d .
C16 C 0.22731(9) 0.81148(15) 0.33733(12) 0.0394(6) Uani 1 1 d .
H16 H 0.2548 0.7803 0.3317 0.047 Uiso 1 1 calc R
C13 C 0.23467(8) 0.53080(14) 0.48746(12) 0.0404(5) Uani 1 1 d .
H13A H 0.2512 0.5356 0.5417 0.048 Uiso 1 1 calc R
H13B H 0.2619 0.5186 0.4704 0.048 Uiso 1 1 calc R
C6 C 0.10635(8) 0.45056(16) 0.59251(12) 0.0430(6) Uani 1 1 d .
H6 H 0.1174 0.3892 0.5856 0.052 Uiso 1 1 calc R
C12 C 0.19681(9) 0.44661(15) 0.46502(12) 0.0390(5) Uani 1 1 d .
C25 C 0.09938(9) 0.95716(15) 0.36616(12) 0.0415(6) Uani 1 1 d .
C29 C 0.05649(9) 0.74060(16) 0.62920(14) 0.0485(6) Uani 1 1 d .
C5 C 0.08182(9) 0.46244(16) 0.63894(12) 0.0436(6) Uani 1 1 d .
C26 C 0.07893(10) 1.04300(16) 0.31210(14) 0.0575(7) Uani 1 1 d .
H26A H 0.0665 1.0201 0.2614 0.086 Uiso 1 1 calc R
H26B H 0.1067 1.0888 0.3217 0.086 Uiso 1 1 calc R
H26C H 0.0508 1.0739 0.3193 0.086 Uiso 1 1 calc R
C21 C 0.23016(10) 0.94582(18) 0.24818(13) 0.0510(6) Uani 1 1 d .
C33 C 0.07156(10) 0.37750(18) 0.68223(14) 0.0553(7) Uani 1 1 d .
C11 C 0.20849(10) 0.36449(17) 0.43420(14) 0.0540(7) Uani 1 1 d .
H11 H 0.2392 0.3625 0.4272 0.065 Uiso 1 1 calc R
C22 C 0.27845(11) 0.8914(2) 0.24896(15) 0.0698(8) Uani 1 1 d .
H22B H 0.2682 0.8277 0.2283 0.105 Uiso 1 1 calc R
H22A H 0.3045 0.8863 0.2996 0.105 Uiso 1 1 calc R
H22C H 0.2926 0.9266 0.2194 0.105 Uiso 1 1 calc R
C27 C 0.11811(10) 0.99652(18) 0.44685(13) 0.0578(7) Uani 1 1 d .
H27B H 0.0896 1.0292 0.4521 0.087 Uiso 1 1 calc R
H27A H 0.1464 1.0413 0.4568 0.087 Uiso 1 1 calc R
H27C H 0.1299 0.9436 0.4818 0.087 Uiso 1 1 calc R
C32 C 0.02971(10) 0.73714(19) 0.68326(15) 0.0681(8) Uani 1 1 d .
H32C H -0.0007 0.6963 0.6626 0.102 Uiso 1 1 calc R
H32A H 0.0194 0.8015 0.6902 0.102 Uiso 1 1 calc R
H32B H 0.0537 0.7115 0.7307 0.102 Uiso 1 1 calc R
C10 C 0.17508(12) 0.28519(19) 0.41359(16) 0.0718(8) Uani 1 1 d .
H10 H 0.1840 0.2297 0.3945 0.086 Uiso 1 1 calc R
C8 C 0.11621(10) 0.36982(18) 0.45206(14) 0.0560(7) Uani 1 1 d .
H8 H 0.0845 0.3723 0.4564 0.067 Uiso 1 1 calc R
C28 C 0.05336(9) 0.88655(18) 0.34968(15) 0.0609(7) Uani 1 1 d .
H28B H 0.0633 0.8380 0.3882 0.091 Uiso 1 1 calc R
H28C H 0.0446 0.8559 0.3020 0.091 Uiso 1 1 calc R
H28A H 0.0235 0.9218 0.3485 0.091 Uiso 1 1 calc R
C31 C 0.10553(11) 0.80558(19) 0.66585(18) 0.0759(9) Uani 1 1 d .
H31C H 0.1279 0.7798 0.7142 0.114 Uiso 1 1 calc R
H31B H 0.0950 0.8702 0.6716 0.114 Uiso 1 1 calc R
H31A H 0.1242 0.8071 0.6345 0.114 Uiso 1 1 calc R
C36 C 0.09500(13) 0.28249(19) 0.67112(18) 0.0856(10) Uani 1 1 d .
H36B H 0.0793 0.2652 0.6190 0.128 Uiso 1 1 calc R
H36A H 0.0883 0.2323 0.6999 0.128 Uiso 1 1 calc R
H36C H 0.1321 0.2901 0.6875 0.128 Uiso 1 1 calc R
C34 C 0.09628(12) 0.4013(2) 0.76658(15) 0.0800(9) Uani 1 1 d .
H34A H 0.1330 0.4135 0.7828 0.120 Uiso 1 1 calc R
H34C H 0.0915 0.3474 0.7941 0.120 Uiso 1 1 calc R
H34B H 0.0797 0.4578 0.7755 0.120 Uiso 1 1 calc R
C9 C 0.12855(12) 0.28881(19) 0.42151(16) 0.0710(8) Uani 1 1 d .
H9 H 0.1055 0.2366 0.4062 0.085 Uiso 1 1 calc R
C30 C 0.01806(11) 0.7851(2) 0.55499(16) 0.0753(9) Uani 1 1 d .
H30B H 0.0348 0.7909 0.5214 0.113 Uiso 1 1 calc R
H30C H 0.0075 0.8482 0.5642 0.113 Uiso 1 1 calc R
H30A H -0.0122 0.7441 0.5329 0.113 Uiso 1 1 calc R
C24 C 0.24703(11) 1.05064(19) 0.27490(17) 0.0767(9) Uani 1 1 d .
H24A H 0.2618 1.0802 0.2438 0.115 Uiso 1 1 calc R
H24C H 0.2728 1.0497 0.3260 0.115 Uiso 1 1 calc R
H24B H 0.2171 1.0873 0.2716 0.115 Uiso 1 1 calc R
C35 C 0.01208(11) 0.3650(2) 0.65496(17) 0.0788(9) Uani 1 1 d .
H35A H -0.0026 0.4231 0.6654 0.118 Uiso 1 1 calc R
H35B H 0.0051 0.3112 0.6805 0.118 Uiso 1 1 calc R
H35C H -0.0035 0.3530 0.6019 0.118 Uiso 1 1 calc R
C23 C 0.18759(11) 0.9469(2) 0.16773(14) 0.0798(9) Uani 1 1 d .
H23A H 0.1792 0.8815 0.1499 0.120 Uiso 1 1 calc R
H23B H 0.2001 0.9817 0.1360 0.120 Uiso 1 1 calc R
H23C H 0.1568 0.9784 0.1668 0.120 Uiso 1 1 calc R
O1 O 0.11300(7) 0.69964(11) 0.53757(9) 0.0572(5) Uani 1 1 d .
O2 O 0.14799(6) 0.78638(10) 0.44433(8) 0.0456(4) Uani 1 1 d .
N2 N 0.20872(7) 0.62370(12) 0.45583(9) 0.0349(4) Uani 1 1 d .
N1 N 0.13881(7) 0.53222(12) 0.50709(10) 0.0416(5) Uani 1 1 d .

loop_
_atom_site_aniso_label
_atom_site_aniso_U_11
_atom_site_aniso_U_22
_atom_site_aniso_U_33
_atom_site_aniso_U_23
_atom_site_aniso_U_13
_atom_site_aniso_U_12
Cu1 0.0489(2) 0.03426(17) 0.04245(19) 0.00300(12) 0.02787(15) 0.00234(13)
C20 0.0382(14) 0.0345(12) 0.0347(12) -0.0015(10) 0.0166(11) -0.0050(10)
C4 0.0467(15) 0.0497(15) 0.0439(14) -0.0023(11) 0.0291(12) -0.0034(12)
C15 0.0364(13) 0.0360(12) 0.0342(12) 0.0003(10) 0.0168(11) -0.0014(10)
C14 0.0368(14) 0.0394(13) 0.0352(12) -0.0034(10) 0.0168(11) 0.0004(10)
C1 0.0407(14) 0.0376(13) 0.0380(13) -0.0010(10) 0.0195(11) -0.0002(10)
C18 0.0425(15) 0.0364(13) 0.0404(13) 0.0054(10) 0.0153(12) 0.0004(11)
C3 0.0375(14) 0.0451(14) 0.0395(13) -0.0034(11) 0.0202(11) 0.0010(11)
C2 0.0441(15) 0.0407(13) 0.0413(13) 0.0014(11) 0.0219(12) 0.0006(11)
C17 0.0412(15) 0.0459(14) 0.0373(13) 0.0021(11) 0.0188(12) -0.0039(11)
C19 0.0342(14) 0.0336(12) 0.0365(13) -0.0001(10) 0.0141(11) -0.0022(10)
C7 0.0515(16) 0.0341(13) 0.0411(13) -0.0028(10) 0.0245(12) -0.0014(11)
C16 0.0407(14) 0.0449(14) 0.0386(13) -0.0003(11) 0.0223(12) -0.0002(11)
C13 0.0408(14) 0.0397(13) 0.0425(13) 0.0043(10) 0.0192(12) 0.0047(11)
C6 0.0500(15) 0.0360(13) 0.0486(14) 0.0027(11) 0.0263(13) 0.0001(11)
C12 0.0480(15) 0.0344(12) 0.0397(13) 0.0024(10) 0.0236(12) 0.0055(11)
C25 0.0411(14) 0.0392(13) 0.0462(14) 0.0064(11) 0.0203(12) 0.0049(11)
C29 0.0541(17) 0.0425(14) 0.0612(16) -0.0065(12) 0.0362(14) 0.0010(12)
C5 0.0454(15) 0.0463(15) 0.0425(14) 0.0045(11) 0.0219(12) -0.0063(11)
C26 0.0554(17) 0.0499(16) 0.0723(18) 0.0140(13) 0.0318(15) 0.0140(13)
C21 0.0503(16) 0.0606(16) 0.0494(15) 0.0145(12) 0.0281(13) 0.0015(13)
C33 0.0656(19) 0.0541(16) 0.0560(17) 0.0112(13) 0.0350(15) -0.0029(14)
C11 0.0628(18) 0.0480(15) 0.0623(17) -0.0034(13) 0.0370(15) 0.0062(13)
C22 0.070(2) 0.088(2) 0.0716(19) 0.0227(16) 0.0498(17) 0.0075(17)
C27 0.0608(18) 0.0567(17) 0.0618(17) -0.0048(13) 0.0315(15) 0.0147(14)
C32 0.075(2) 0.0707(19) 0.081(2) -0.0175(16) 0.0548(17) 0.0001(15)
C10 0.094(2) 0.0427(17) 0.095(2) -0.0211(15) 0.056(2) -0.0022(16)
C8 0.0615(18) 0.0500(15) 0.0687(18) -0.0142(13) 0.0392(15) -0.0116(13)
C28 0.0417(16) 0.0613(17) 0.079(2) 0.0067(15) 0.0242(15) -0.0005(13)
C31 0.082(2) 0.0575(17) 0.110(2) -0.0336(17) 0.061(2) -0.0172(16)
C36 0.128(3) 0.0512(18) 0.104(2) 0.0254(17) 0.075(2) 0.0060(18)
C34 0.102(2) 0.084(2) 0.0566(18) 0.0198(16) 0.0356(18) -0.0014(18)
C9 0.088(2) 0.0477(17) 0.090(2) -0.0255(16) 0.051(2) -0.0173(16)
C30 0.085(2) 0.0653(19) 0.087(2) 0.0162(17) 0.0474(19) 0.0297(16)
C24 0.082(2) 0.0647(19) 0.100(2) 0.0158(17) 0.054(2) -0.0106(16)
C35 0.081(2) 0.076(2) 0.091(2) 0.0058(17) 0.047(2) -0.0254(17)
C23 0.079(2) 0.116(3) 0.0525(18) 0.0274(17) 0.0353(17) 0.0066(19)
O1 0.0867(13) 0.0340(9) 0.0805(12) 0.0073(9) 0.0643(11) 0.0061(9)
O2 0.0603(11) 0.0383(9) 0.0547(10) 0.0114(8) 0.0404(9) 0.0104(8)
N2 0.0385(11) 0.0330(10) 0.0347(10) 0.0032(8) 0.0167(9) 0.0039(8)
N1 0.0533(13) 0.0340(10) 0.0495(12) -0.0056(9) 0.0332(11) -0.0050(9)

loop_
_atom_type_symbol
_atom_type_description
_atom_type_scat_dispersion_real
_atom_type_scat_dispersion_imag
_atom_type_scat_source
C C 0.0033 0.0016 'International Tables Vol C Tables 4.2.6.8 and 6.1.1.4'
H H 0.0000 0.0000 'International Tables Vol C Tables 4.2.6.8 and 6.1.1.4'
N N 0.0061 0.0033 'International Tables Vol C Tables 4.2.6.8 and 6.1.1.4'
O O 0.0106 0.0060 'International Tables Vol C Tables 4.2.6.8 and 6.1.1.4'
Cu Cu 0.3201 1.2651 'International Tables Vol C Tables 4.2.6.8 and 6.1.1.4'

loop_
_geom_angle_atom_site_label_1
_geom_angle_atom_site_label_2
_geom_angle_atom_site_label_3
_geom_angle
O2 Cu1 N2 94.21(7)
O2 Cu1 O1 90.68(6)
N2 Cu1 O1 163.85(7)
O2 Cu1 N1 165.01(7)
N2 Cu1 N1 95.36(7)
O1 Cu1 N1 83.25(7)
O2 C20 C19 118.85(19)
O2 C20 C15 122.38(19)
C19 C20 C15 118.76(18)
C3 C4 C5 124.9(2)
C16 C15 C20 119.98(19)
C16 C15 C14 117.79(19)
C20 C15 C14 122.23(18)
N2 C14 C15 125.9(2)
N1 C1 C6 127.48(19)
N1 C1 C2 112.72(18)
C6 C1 C2 119.74(19)
C19 C18 C17 124.7(2)
C4 C3 C2 116.7(2)
C4 C3 C29 123.70(19)
C2 C3 C29 119.55(19)
O1 C2 C3 123.0(2)
O1 C2 C1 117.42(19)
C3 C2 C1 119.53(19)
C16 C17 C18 116.59(19)
C16 C17 C21 124.2(2)
C18 C17 C21 119.2(2)
C18 C19 C20 117.65(19)
C18 C19 C25 122.55(19)
C20 C19 C25 119.79(18)
C8 C7 N1 121.9(2)
C8 C7 C12 118.9(2)
N1 C7 C12 119.00(19)
C17 C16 C15 122.1(2)
N2 C13 C12 112.33(17)
C5 C6 C1 120.2(2)
C11 C12 C7 119.2(2)
C11 C12 C13 119.2(2)
C7 C12 C13 121.54(19)
C26 C25 C28 107.66(19)
C26 C25 C19 111.20(18)
C28 C25 C19 110.42(18)
C26 C25 C27 107.92(19)
C28 C25 C27 109.5(2)
C19 C25 C27 110.10(18)
C30 C29 C3 110.07(19)
C30 C29 C32 108.4(2)
C3 C29 C32 111.27(19)
C30 C29 C31 110.3(2)
C3 C29 C31 109.61(19)
C32 C29 C31 107.2(2)
C6 C5 C4 118.8(2)
C6 C5 C33 122.7(2)
C4 C5 C33 118.5(2)
C23 C21 C17 109.36(19)
C23 C21 C24 109.7(2)
C17 C21 C24 109.63(19)
C23 C21 C22 108.6(2)
C17 C21 C22 111.6(2)
C24 C21 C22 107.9(2)
C36 C33 C35 109.1(2)
C36 C33 C34 108.0(2)
C35 C33 C34 109.5(2)
C36 C33 C5 112.5(2)
C35 C33 C5 108.6(2)
C34 C33 C5 109.1(2)
C12 C11 C10 121.1(2)
C9 C10 C11 119.8(2)
C9 C8 C7 120.8(2)
C8 C9 C10 120.0(3)
C2 O1 Cu1 113.17(14)
C20 O2 Cu1 127.76(13)
C14 N2 C13 119.25(18)
C14 N2 Cu1 124.63(15)
C13 N2 Cu1 115.89(13)
C1 N1 C7 124.24(18)
C1 N1 Cu1 112.87(13)
C7 N1 Cu1 122.87(14)

loop_
_geom_bond_atom_site_label_1
_geom_bond_atom_site_label_2
_geom_bond_distance
Cu1 O2 1.8577(14)
Cu1 N2 1.9205(17)
Cu1 O1 1.9265(15)
Cu1 N1 1.9312(17)
C20 O2 1.312(2)
C20 C19 1.423(3)
C20 C15 1.425(3)
C4 C3 1.360(3)
C4 C5 1.423(3)
C15 C16 1.407(3)
C15 C14 1.446(3)
C14 N2 1.290(2)
C1 N1 1.354(2)
C1 C6 1.419(3)
C1 C2 1.443(3)
C18 C19 1.385(3)
C18 C17 1.409(3)
C3 C2 1.438(3)
C3 C29 1.535(3)
C2 O1 1.289(2)
C17 C16 1.372(3)
C17 C21 1.536(3)
C19 C25 1.541(3)
C7 C8 1.399(3)
C7 N1 1.404(3)
C7 C12 1.404(3)
C13 N2 1.475(2)
C13 C12 1.510(3)
C6 C5 1.363(3)
C12 C11 1.385(3)
C25 C26 1.531(3)
C25 C28 1.541(3)
C25 C27 1.543(3)
C29 C30 1.532(3)
C29 C32 1.537(3)
C29 C31 1.545(3)
C5 C33 1.543(3)
C21 C23 1.531(3)
C21 C24 1.542(3)
C21 C22 1.544(3)
C33 C36 1.521(4)
C33 C35 1.536(4)
C33 C34 1.539(4)
C11 C10 1.386(3)
C10 C9 1.380(3)
C8 C9 1.378(3)
